data_4109376
loop_
_publ_author_name
'Elizabeth M. Nolan'
'Stephen J. Lippard'

_publ_section_title
;
 Turn-On and Ratiometric Mercury Sensing in Water with a Red-Emitting
 Probe
;
_journal_name_full 'Journal of the American Chemical Society'
_journal_page_first 5910
_journal_page_last 5918
_journal_paper_doi 10.1021/ja068879r
_journal_volume 129
_journal_year 2007
_chemical_formula_sum 'C26 H28 Cl2 Hg N6 O8'
_chemical_formula_weight 824.04
_chemical_name_systematic
; 
 ? 
;
_space_group_IT_number 14
_symmetry_cell_setting monoclinic
_symmetry_space_group_name_Hall '-P 2yn'
_symmetry_space_group_name_H-M 'P 1 21/n 1'
_atom_sites_solution_hydrogens geom
_atom_sites_solution_primary direct
_atom_sites_solution_secondary difmap
_audit_creation_method SHELXL-97
_cell_angle_alpha 90.00
_cell_angle_beta 103.265(7)
_cell_angle_gamma 90.00
_cell_formula_units_Z 4
_cell_length_a 9.554(4)
_cell_length_b 21.121(8)
_cell_length_c 14.520(6)
_cell_measurement_temperature 173(2)
_cell_volume 2852(2)
_computing_structure_refinement 'SHELXL-97 (Sheldrick, 1997)'
_computing_structure_solution 'SHELXS-97 (Sheldrick, 1990)'
_diffrn_ambient_temperature 173(2)
_diffrn_measured_fraction_theta_full 0.999
_diffrn_measured_fraction_theta_max 0.999
_diffrn_radiation_monochromator graphite
_diffrn_radiation_source 'fine-focus sealed tube'
_diffrn_radiation_type MoK\a
_diffrn_radiation_wavelength 0.71073
_diffrn_reflns_av_R_equivalents 0.0687
_diffrn_reflns_av_sigmaI/netI 0.0578
_diffrn_reflns_limit_h_max 11
_diffrn_reflns_limit_h_min -11
_diffrn_reflns_limit_k_max 25
_diffrn_reflns_limit_k_min -25
_diffrn_reflns_limit_l_max 17
_diffrn_reflns_limit_l_min -17
_diffrn_reflns_number 20316
_diffrn_reflns_theta_full 25.00
_diffrn_reflns_theta_max 25.00
_diffrn_reflns_theta_min 1.73
_exptl_absorpt_coefficient_mu 5.646
_exptl_absorpt_correction_T_max 0.45
_exptl_absorpt_correction_T_min 0.35
_exptl_absorpt_correction_type empirical
_exptl_absorpt_process_details SADABS
_exptl_crystal_colour colorless
_exptl_crystal_density_diffrn 1.919
_exptl_crystal_description block
_exptl_crystal_F_000 1616
_exptl_crystal_size_max 0.20
_exptl_crystal_size_mid 0.16
_exptl_crystal_size_min 0.14
_refine_diff_density_max 1.700
_refine_diff_density_min -1.204
_refine_diff_density_rms 0.141
_refine_ls_extinction_method none
_refine_ls_goodness_of_fit_ref 1.093
_refine_ls_hydrogen_treatment refall
_refine_ls_matrix_type full
_refine_ls_number_parameters 388
_refine_ls_number_reflns 5032
_refine_ls_number_restraints 0
_refine_ls_restrained_S_all 1.093
_refine_ls_R_factor_all 0.0562
_refine_ls_R_factor_gt 0.0405
_refine_ls_shift/su_max 0.001
_refine_ls_shift/su_mean 0.000
_refine_ls_structure_factor_coef Fsqd
_refine_ls_weighting_details 'calc w=1/[\s^2^(Fo^2^)+(0.0308P)^2^+0.0000P] where P=(Fo^2^+2Fc^2^)/3'
_refine_ls_weighting_scheme calc
_refine_ls_wR_factor_gt 0.0749
_refine_ls_wR_factor_ref 0.0799
_reflns_number_gt 4109
_reflns_number_total 5032
_reflns_threshold_expression >2sigma(I)
_cod_data_source_file ja068879rsi20061212_123647.cif
_cod_data_source_block 9207
_cod_database_code 4109376

loop_
_symmetry_equiv_pos_as_xyz
'x, y, z'
'-x+1/2, y+1/2, -z+1/2'
'-x, -y, -z'
'x-1/2, -y-1/2, z-1/2'

loop_
_atom_site_label
_atom_site_type_symbol
_atom_site_fract_x
_atom_site_fract_y
_atom_site_fract_z
_atom_site_U_iso_or_equiv
_atom_site_adp_type
_atom_site_occupancy
_atom_site_symmetry_multiplicity
_atom_site_calc_flag
_atom_site_refinement_flags
Hg1 Hg 0.68608(3) 0.205106(11) 0.954425(16) 0.02054(9) Uani 1 1 d .
Cl1 Cl 0.2294(2) 0.00161(8) 0.63296(13) 0.0383(5) Uani 1 1 d .
Cl2 Cl 1.08363(17) 0.17286(8) 1.12499(12) 0.0300(4) Uani 1 1 d .
O1 O 0.1814(7) -0.0360(3) 0.5494(4) 0.089(2) Uani 1 1 d .
O2 O 0.1754(7) 0.0637(3) 0.6204(5) 0.086(2) Uani 1 1 d .
O3 O 0.3814(6) 0.0044(3) 0.6518(4) 0.0559(16) Uani 1 1 d .
O4 O 0.1881(7) -0.0264(3) 0.7126(4) 0.0679(18) Uani 1 1 d .
O5 O 0.9351(5) 0.1844(3) 1.0849(4) 0.0515(15) Uani 1 1 d .
O6 O 1.1632(5) 0.1787(3) 1.0524(3) 0.0440(14) Uani 1 1 d .
O7 O 1.0991(6) 0.1110(3) 1.1630(4) 0.0567(16) Uani 1 1 d .
O8 O 1.1332(6) 0.2183(2) 1.1976(4) 0.0500(15) Uani 1 1 d .
N1 N 0.4807(5) 0.1651(2) 0.8325(3) 0.0206(12) Uani 1 1 d .
N2 N 0.4977(5) 0.2843(2) 0.9432(4) 0.0209(12) Uani 1 1 d .
N3 N 0.7813(6) 0.1555(2) 0.8385(4) 0.0244(13) Uani 1 1 d .
N4 N 0.6602(6) 0.0853(2) 0.9774(4) 0.0250(13) Uani 1 1 d .
N5 N 0.7854(6) 0.3071(2) 0.9503(4) 0.0278(13) Uani 1 1 d .
N6 N 0.6218(6) 0.2083(2) 1.1017(3) 0.0228(12) Uani 1 1 d .
C1 C 0.5314(7) 0.1465(3) 0.7482(4) 0.0263(16) Uani 1 1 d .
H1A H 0.5124 0.1810 0.7030 0.032 Uiso 1 1 calc R
H1B H 0.4753 0.1104 0.7193 0.032 Uiso 1 1 calc R
C2 C 0.6869(7) 0.1298(3) 0.7655(4) 0.0263(16) Uani 1 1 d .
C3 C 0.7349(8) 0.0904(3) 0.7022(5) 0.0386(19) Uani 1 1 d .
H3A H 0.6688 0.0731 0.6513 0.046 Uiso 1 1 calc R
C4 C 0.8784(9) 0.0768(4) 0.7139(6) 0.047(2) Uani 1 1 d .
H4B H 0.9108 0.0505 0.6718 0.057 Uiso 1 1 calc R
C5 C 0.9721(8) 0.1033(3) 0.7896(5) 0.0391(19) Uani 1 1 d .
H5B H 1.0699 0.0947 0.8000 0.047 Uiso 1 1 calc R
C6 C 0.9225(8) 0.1422(3) 0.8498(5) 0.0311(17) Uani 1 1 d .
H6B H 0.9881 0.1602 0.9004 0.037 Uiso 1 1 calc R
C7 C 0.4275(7) 0.1096(3) 0.8761(5) 0.0266(15) Uani 1 1 d .
H7A H 0.3521 0.0891 0.8296 0.032 Uiso 1 1 calc R
H7B H 0.3865 0.1236 0.9279 0.032 Uiso 1 1 calc R
C8 C 0.5469(7) 0.0624(3) 0.9131(4) 0.0220(14) Uani 1 1 d .
C9 C 0.5406(7) 0.0011(3) 0.8824(5) 0.0271(16) Uani 1 1 d .
H9A H 0.4603 -0.0133 0.8384 0.033 Uiso 1 1 calc R
C10 C 0.6538(8) -0.0389(3) 0.9172(5) 0.0319(17) Uani 1 1 d .
H10A H 0.6514 -0.0807 0.8967 0.038 Uiso 1 1 calc R
C11 C 0.7701(7) -0.0165(3) 0.9823(5) 0.0298(16) Uani 1 1 d .
H11A H 0.8484 -0.0426 1.0062 0.036 Uiso 1 1 calc R
C12 C 0.7689(7) 0.0453(3) 1.0117(5) 0.0286(16) Uani 1 1 d .
H12A H 0.8468 0.0600 1.0573 0.034 Uiso 1 1 calc R
C13 C 0.5341(8) 0.3374(3) 0.8868(5) 0.0312(17) Uani 1 1 d .
H13A H 0.4783 0.3743 0.8956 0.037 Uiso 1 1 calc R
H13B H 0.5091 0.3262 0.8203 0.037 Uiso 1 1 calc R
C14 C 0.6921(8) 0.3530(3) 0.9158(5) 0.0299(17) Uani 1 1 d .
C15 C 0.7382(9) 0.4133(3) 0.9032(6) 0.046(2) Uani 1 1 d .
H15A H 0.6721 0.4450 0.8798 0.055 Uiso 1 1 calc R
C16 C 0.8831(10) 0.4262(4) 0.9257(6) 0.052(2) Uani 1 1 d .
H16A H 0.9153 0.4667 0.9162 0.062 Uiso 1 1 calc R
C17 C 0.9798(9) 0.3801(4) 0.9617(5) 0.042(2) Uani 1 1 d .
H17A H 1.0781 0.3883 0.9776 0.050 Uiso 1 1 calc R
C18 C 0.9269(8) 0.3209(3) 0.9739(5) 0.0333(17) Uani 1 1 d .
H18A H 0.9914 0.2891 0.9994 0.040 Uiso 1 1 calc R
C19 C 0.4973(8) 0.3046(3) 1.0398(5) 0.0288(16) Uani 1 1 d .
H19A H 0.4062 0.3249 1.0395 0.035 Uiso 1 1 calc R
H19B H 0.5728 0.3357 1.0601 0.035 Uiso 1 1 calc R
C20 C 0.5197(7) 0.2509(3) 1.1097(4) 0.0200(14) Uani 1 1 d .
C21 C 0.4435(7) 0.2458(3) 1.1775(4) 0.0256(15) Uani 1 1 d .
H21A H 0.3730 0.2755 1.1809 0.031 Uiso 1 1 calc R
C22 C 0.4709(7) 0.1964(3) 1.2417(4) 0.0310(17) Uani 1 1 d .
H22A H 0.4180 0.1921 1.2877 0.037 Uiso 1 1 calc R
C23 C 0.5768(7) 0.1541(3) 1.2363(4) 0.0271(16) Uani 1 1 d .
H23A H 0.5992 0.1213 1.2798 0.032 Uiso 1 1 calc R
C24 C 0.6501(7) 0.1609(3) 1.1655(4) 0.0247(15) Uani 1 1 d .
H24A H 0.7214 0.1317 1.1615 0.030 Uiso 1 1 calc R
C25 C 0.3699(7) 0.2151(3) 0.8113(4) 0.0283(16) Uani 1 1 d .
H25A H 0.2772 0.1958 0.7853 0.034 Uiso 1 1 calc R
H25B H 0.3916 0.2433 0.7637 0.034 Uiso 1 1 calc R
C26 C 0.3605(7) 0.2537(3) 0.8982(4) 0.0283(16) Uani 1 1 d .
H26A H 0.2872 0.2860 0.8799 0.034 Uiso 1 1 calc R
H26B H 0.3313 0.2261 0.9438 0.034 Uiso 1 1 calc R

loop_
_atom_site_aniso_label
_atom_site_aniso_U_11
_atom_site_aniso_U_22
_atom_site_aniso_U_33
_atom_site_aniso_U_23
_atom_site_aniso_U_13
_atom_site_aniso_U_12
Hg1 0.01960(14) 0.02159(13) 0.02152(13) -0.00028(12) 0.00700(9) 0.00034(13)
Cl1 0.0317(11) 0.0337(10) 0.0474(11) 0.0102(9) 0.0046(9) 0.0019(9)
Cl2 0.0218(9) 0.0364(10) 0.0316(9) -0.0009(8) 0.0057(7) 0.0010(8)
O1 0.096(6) 0.095(5) 0.064(5) -0.020(4) -0.004(4) -0.046(5)
O2 0.093(5) 0.061(4) 0.120(6) 0.046(4) 0.061(5) 0.049(4)
O3 0.032(3) 0.074(4) 0.060(4) -0.009(3) 0.009(3) 0.001(3)
O4 0.072(5) 0.067(4) 0.074(4) 0.028(3) 0.035(4) 0.001(4)
O5 0.026(3) 0.078(4) 0.046(3) 0.018(3) -0.002(2) 0.001(3)
O6 0.035(3) 0.067(4) 0.032(3) -0.003(3) 0.012(2) -0.008(3)
O7 0.072(4) 0.044(3) 0.059(4) 0.010(3) 0.026(3) 0.018(3)
O8 0.048(4) 0.054(4) 0.056(4) -0.032(3) 0.030(3) -0.011(3)
N1 0.015(3) 0.019(3) 0.029(3) 0.006(2) 0.007(2) 0.003(2)
N2 0.020(3) 0.018(3) 0.027(3) 0.002(2) 0.010(2) -0.001(2)
N3 0.023(3) 0.026(3) 0.027(3) 0.002(2) 0.012(2) 0.001(3)
N4 0.022(3) 0.027(3) 0.025(3) 0.002(2) 0.004(2) 0.002(3)
N5 0.032(3) 0.027(3) 0.026(3) 0.001(2) 0.012(3) -0.006(3)
N6 0.029(3) 0.023(3) 0.019(3) 0.000(2) 0.010(2) -0.001(3)
C1 0.023(4) 0.035(4) 0.019(3) -0.004(3) 0.001(3) -0.004(3)
C2 0.031(4) 0.023(4) 0.025(4) 0.001(3) 0.007(3) -0.008(3)
C3 0.035(5) 0.034(4) 0.048(5) -0.013(4) 0.011(4) -0.001(4)
C4 0.042(5) 0.040(5) 0.067(6) -0.019(4) 0.029(4) 0.002(4)
C5 0.035(5) 0.040(5) 0.048(5) 0.004(4) 0.020(4) 0.007(4)
C6 0.030(4) 0.035(4) 0.030(4) 0.002(3) 0.011(3) -0.002(3)
C7 0.020(4) 0.026(4) 0.035(4) 0.001(3) 0.009(3) -0.003(3)
C8 0.024(4) 0.030(4) 0.014(3) 0.003(3) 0.008(3) -0.001(3)
C9 0.028(4) 0.025(4) 0.028(4) 0.000(3) 0.005(3) -0.007(3)
C10 0.047(5) 0.018(3) 0.033(4) -0.003(3) 0.013(3) 0.005(3)
C11 0.024(4) 0.026(4) 0.040(4) 0.006(3) 0.008(3) 0.008(3)
C12 0.024(4) 0.038(4) 0.025(4) 0.002(3) 0.008(3) -0.002(3)
C13 0.040(5) 0.025(4) 0.031(4) 0.010(3) 0.013(3) 0.005(3)
C14 0.044(5) 0.027(4) 0.025(4) -0.004(3) 0.023(3) -0.005(4)
C15 0.060(6) 0.027(4) 0.056(5) 0.002(4) 0.025(4) 0.003(4)
C16 0.074(7) 0.034(5) 0.055(6) -0.008(4) 0.032(5) -0.027(5)
C17 0.046(5) 0.053(5) 0.029(4) -0.017(4) 0.014(4) -0.026(4)
C18 0.038(5) 0.040(4) 0.025(4) -0.004(3) 0.014(3) -0.016(4)
C19 0.036(4) 0.019(4) 0.035(4) 0.002(3) 0.017(3) -0.001(3)
C20 0.017(3) 0.025(3) 0.018(3) -0.003(3) 0.003(3) -0.002(3)
C21 0.019(4) 0.033(4) 0.025(4) -0.003(3) 0.005(3) -0.002(3)
C22 0.029(4) 0.045(5) 0.021(3) 0.001(3) 0.010(3) -0.005(4)
C23 0.028(4) 0.033(4) 0.019(3) 0.005(3) 0.002(3) -0.002(3)
C24 0.027(4) 0.021(3) 0.024(4) -0.005(3) 0.001(3) 0.004(3)
C25 0.021(4) 0.033(4) 0.028(4) 0.012(3) -0.001(3) 0.001(3)
C26 0.026(4) 0.032(4) 0.027(4) 0.011(3) 0.007(3) 0.013(3)

loop_
_atom_type_symbol
_atom_type_description
_atom_type_scat_dispersion_real
_atom_type_scat_dispersion_imag
_atom_type_scat_source
C C 0.0033 0.0016 'International Tables Vol C Tables 4.2.6.8 and 6.1.1.4'
H H 0.0000 0.0000 'International Tables Vol C Tables 4.2.6.8 and 6.1.1.4'
N N 0.0061 0.0033 'International Tables Vol C Tables 4.2.6.8 and 6.1.1.4'
O O 0.0106 0.0060 'International Tables Vol C Tables 4.2.6.8 and 6.1.1.4'
Cl Cl 0.1484 0.1585 'International Tables Vol C Tables 4.2.6.8 and 6.1.1.4'
Hg Hg -2.3894 9.2266 'International Tables Vol C Tables 4.2.6.8 and 6.1.1.4'

loop_
_geom_angle_atom_site_label_1
_geom_angle_atom_site_label_2
_geom_angle_atom_site_label_3
_geom_angle
N3 Hg1 N6 153.11(18)
N3 Hg1 N5 99.54(18)
N6 Hg1 N5 100.74(18)
N3 Hg1 N2 131.58(17)
N6 Hg1 N2 72.45(17)
N5 Hg1 N2 70.53(18)
N3 Hg1 N1 72.97(18)
N6 Hg1 N1 109.31(18)
N5 Hg1 N1 123.49(17)
N2 Hg1 N1 74.55(17)
N3 Hg1 N4 73.57(17)
N6 Hg1 N4 81.85(17)
N5 Hg1 N4 162.29(18)
N2 Hg1 N4 126.37(17)
N1 Hg1 N4 70.86(16)
O2 Cl1 O3 108.4(4)
O2 Cl1 O4 109.2(4)
O3 Cl1 O4 108.8(4)
O2 Cl1 O1 111.7(4)
O3 Cl1 O1 107.5(4)
O4 Cl1 O1 111.1(4)
O7 Cl2 O8 110.3(3)
O7 Cl2 O5 108.9(4)
O8 Cl2 O5 108.5(3)
O7 Cl2 O6 109.9(3)
O8 Cl2 O6 110.0(3)
O5 Cl2 O6 109.3(3)
C1 N1 C7 110.9(5)
C1 N1 C25 112.0(5)
C7 N1 C25 110.9(5)
C1 N1 Hg1 109.2(4)
C7 N1 Hg1 105.0(3)
C25 N1 Hg1 108.6(4)
C19 N2 C26 110.8(5)
C19 N2 C13 111.1(5)
C26 N2 C13 112.7(5)
C19 N2 Hg1 107.5(4)
C26 N2 Hg1 107.3(4)
C13 N2 Hg1 107.1(4)
C2 N3 C6 119.0(6)
C2 N3 Hg1 116.7(4)
C6 N3 Hg1 123.3(4)
C12 N4 C8 117.5(6)
C12 N4 Hg1 125.3(4)
C8 N4 Hg1 110.4(4)
C14 N5 C18 118.9(6)
C14 N5 Hg1 115.8(4)
C18 N5 Hg1 125.2(5)
C24 N6 C20 118.0(5)
C24 N6 Hg1 123.2(4)
C20 N6 Hg1 116.2(4)
N1 C1 C2 115.4(5)
N3 C2 C3 120.0(6)
N3 C2 C1 120.1(6)
C3 C2 C1 119.8(6)
C4 C3 C2 121.0(7)
C5 C4 C3 117.7(7)
C6 C5 C4 120.2(7)
N3 C6 C5 122.1(7)
N1 C7 C8 111.6(5)
N4 C8 C9 122.3(6)
N4 C8 C7 115.5(5)
C9 C8 C7 122.2(6)
C8 C9 C10 119.4(6)
C11 C10 C9 119.1(6)
C10 C11 C12 118.7(6)
N4 C12 C11 122.9(6)
N2 C13 C14 111.1(5)
N5 C14 C15 121.1(7)
N5 C14 C13 119.1(6)
C15 C14 C13 119.8(7)
C14 C15 C16 119.3(8)
C17 C16 C15 120.4(7)
C16 C17 C18 117.5(7)
N5 C18 C17 122.8(7)
N2 C19 C20 113.1(5)
N6 C20 C21 121.9(6)
N6 C20 C19 115.9(5)
C21 C20 C19 122.2(6)
C20 C21 C22 119.9(6)
C23 C22 C21 118.9(6)
C22 C23 C24 119.0(6)
N6 C24 C23 122.2(6)
N1 C25 C26 112.7(5)
N2 C26 C25 112.8(5)

loop_
_geom_bond_atom_site_label_1
_geom_bond_atom_site_label_2
_geom_bond_distance
Hg1 N3 2.337(5)
Hg1 N6 2.357(5)
Hg1 N5 2.360(5)
Hg1 N2 2.434(5)
Hg1 N1 2.470(5)
Hg1 N4 2.572(5)
Cl1 O2 1.407(6)
Cl1 O3 1.416(5)
Cl1 O4 1.433(6)
Cl1 O1 1.434(6)
Cl2 O7 1.412(5)
Cl2 O8 1.423(5)
Cl2 O5 1.426(5)
Cl2 O6 1.439(5)
N1 C1 1.470(8)
N1 C7 1.477(8)
N1 C25 1.477(7)
N2 C19 1.467(8)
N2 C26 1.473(8)
N2 C13 1.476(8)
N3 C2 1.339(8)
N3 C6 1.351(8)
N4 C12 1.343(8)
N4 C8 1.345(7)
N5 C14 1.334(8)
N5 C18 1.348(9)
N6 C24 1.349(8)
N6 C20 1.351(8)
C1 C2 1.492(9)
C2 C3 1.391(9)
C3 C4 1.373(10)
C4 C5 1.367(10)
C5 C6 1.361(10)
C7 C8 1.517(8)
C8 C9 1.366(9)
C9 C10 1.376(9)
C10 C11 1.367(9)
C11 C12 1.373(9)
C13 C14 1.508(10)
C14 C15 1.373(9)
C15 C16 1.375(11)
C16 C17 1.363(11)
C17 C18 1.374(9)
C19 C20 1.505(8)
C20 C21 1.357(9)
C21 C22 1.383(9)
C22 C23 1.365(9)
C23 C24 1.378(9)
C25 C26 1.521(9)
